data_7115968
loop_
_publ_author_name
'Meng-Guang Zhou'
'Wen-Zhao Zhang'
'Shi-Kai Tian'

_publ_section_title
;
 Direct enantiospecific substitution of primary alpha-aminoalkylferrocenes
 via Lewis acid-catalyzed C-N bond cleavage
;
_journal_name_full Chem.Commun.
_journal_page_first 14531
_journal_paper_doi 10.1039/C4cc07196D
_journal_volume 50
_journal_year 2014
_chemical_absolute_configuration ad
_chemical_formula_moiety 'C25 H25 Fe N'
_chemical_formula_sum 'C25 H25 Fe N'
_chemical_formula_weight 395.31
_chemical_name_systematic
;
 ? 
;
_space_group_crystal_system orthorhombic
_space_group_IT_number 19
_space_group_name_Hall 'P 2ac 2ab'
_space_group_name_H-M_alt 'P 21 21 21'
_symmetry_space_group_name_Hall 'P 2ac 2ab'
_symmetry_space_group_name_H-M 'P 21 21 21'
_atom_sites_solution_hydrogens geom
_atom_sites_solution_primary direct
_atom_sites_solution_secondary difmap
_audit_creation_date 2014-03-26
_audit_creation_method
;
Olex2 1.2
(compiled 2013.12.10 svn.r2850 for OlexSys, GUI svn.r4736)
;
_cell_angle_alpha 90.00
_cell_angle_beta 90.00
_cell_angle_gamma 90.00
_cell_formula_units_Z 4
_cell_length_a 6.0693(3)
_cell_length_b 17.2089(11)
_cell_length_c 19.2688(9)
_cell_measurement_reflns_used 2512
_cell_measurement_temperature 291(2)
_cell_measurement_theta_max 29.0027
_cell_measurement_theta_min 3.3788
_cell_volume 2012.55(19)
_computing_cell_refinement 'CrysAlisPro (Agilent Technologies)'
_computing_data_collection 'CrysAlisPro (Agilent Technologies)'
_computing_data_reduction 'CrysAlisPro (Agilent Technologies)'
_computing_molecular_graphics 'Olex2 (Dolomanov et al., 2009)'
_computing_publication_material 'Olex2 (Dolomanov et al., 2009)'
_computing_structure_refinement 'ShelXL (Sheldrick, 2008)'
_computing_structure_solution 'ShelXS (Sheldrick, 2008)'
_diffrn_ambient_temperature 291(2)
_diffrn_detector_area_resol_mean 15.9149
_diffrn_measured_fraction_theta_full 0.997
_diffrn_measured_fraction_theta_max 0.997
_diffrn_measurement_device_type 'Gemini S Ultra, Agilent Technologies'
_diffrn_measurement_method '\w scans'
_diffrn_radiation_monochromator graphite
_diffrn_radiation_type MoK\a
_diffrn_radiation_wavelength 0.71073
_diffrn_reflns_av_R_equivalents 0.0266
_diffrn_reflns_av_unetI/netI 0.0388
_diffrn_reflns_limit_h_max 7
_diffrn_reflns_limit_h_min -7
_diffrn_reflns_limit_k_max 21
_diffrn_reflns_limit_k_min -21
_diffrn_reflns_limit_l_max 23
_diffrn_reflns_limit_l_min -24
_diffrn_reflns_number 9551
_diffrn_reflns_theta_full 26.37
_diffrn_reflns_theta_max 26.37
_diffrn_reflns_theta_min 3.39
_diffrn_source 'Enhance (Mo) X-ray Source'
_exptl_absorpt_coefficient_mu 0.758
_exptl_absorpt_correction_T_max 0.7935
_exptl_absorpt_correction_T_min 0.7267
_exptl_absorpt_correction_type multi-scan
_exptl_absorpt_process_details
;
CrysAlisPro, Agilent Technologies,
Version 1.171.36.21 (release 14-08-2012 CrysAlis171 .NET)
(compiled Sep 14 2012,17:21:16)
Empirical absorption correction using spherical harmonics,
 implemented in SCALE3 ABSPACK scaling algorithm.
;
_exptl_crystal_density_diffrn 1.305
_exptl_crystal_density_method 'not measured'
_exptl_crystal_F_000 832
_exptl_crystal_size_max 0.45
_exptl_crystal_size_mid 0.4
_exptl_crystal_size_min 0.32
_refine_diff_density_max 0.142
_refine_diff_density_min -0.170
_refine_diff_density_rms 0.033
_refine_ls_abs_structure_details 'Flack H D (1983), Acta Cryst. A39, 876-881'
_refine_ls_abs_structure_Flack -0.020(16)
_refine_ls_extinction_coef 0.0148(9)
_refine_ls_extinction_expression Fc^*^=kFc[1+0.001xFc^2^\l^3^/sin(2\q)]^-1/4^
_refine_ls_extinction_method SHELXL
_refine_ls_goodness_of_fit_ref 1.036
_refine_ls_hydrogen_treatment constr
_refine_ls_matrix_type full
_refine_ls_number_parameters 247
_refine_ls_number_reflns 4126
_refine_ls_number_restraints 0
_refine_ls_restrained_S_all 1.036
_refine_ls_R_factor_all 0.0586
_refine_ls_R_factor_gt 0.0393
_refine_ls_shift/su_max 0.001
_refine_ls_shift/su_mean 0.000
_refine_ls_structure_factor_coef Fsqd
_refine_ls_weighting_details 'calc w=1/[\s^2^(Fo^2^)+(0.0394P)^2^+0.0000P] where P=(Fo^2^+2Fc^2^)/3'
_refine_ls_weighting_scheme calc
_refine_ls_wR_factor_gt 0.0791
_refine_ls_wR_factor_ref 0.0872
_reflns_number_gt 3242
_reflns_number_total 4126
_reflns_threshold_expression >2sigma(I)
_cod_data_source_file c4cc07196d2.cif
_cod_data_source_block shelxl_c
_cod_database_code 7115968
_olex2_refinement_description
;
1. Others
 Fixed Uiso: H17(0.072) H14(0.077) H13(0.073) H11(0.064) H16(0.071) H20(0.101)
 H19(0.086) H24A(0.116) H24B(0.116) H24C(0.116) H5(0.072) H23(0.086) H25A(0.13)
 H25B(0.13) H25C(0.13) H4(0.088) H21(0.108) H22(0.103) H2(0.086) H3(0.096)
 H7(0.126) H6(0.133) H8(0.119) H9(0.131) H10(0.13)
 Fixed X: H17(0.3286) H14(0.9002) H13(0.8675) H11(0.7367) H16(0.3465) H20(-
 0.0139) H19(0.2029) H24A(0.4577) H24B(0.5159) H24C(0.3378) H5(0.1768)
 H23(0.6564) H25A(0.8107) H25B(0.8207) H25C(0.9592) H4(0.1616) H21(0.1016)
 H22(0.4326) H2(0.7694) H3(0.5285) H7(0.927) H6(0.8146) H8(0.6139) H9(0.3022)
 H10(0.4267)
 Fixed Y: H17(0.248) H14(0.0943) H13(0.1269) H11(0.2152) H16(0.2105)
 H20(0.0672) H19(0.1418) H24A(0.204) H24B(0.1316) H24C(0.1246) H5(0.2945)
 H23(0.1609) H25A(0.0292) H25B(0.08) H25C(0.1037) H4(0.4389) H21(0.0423)
 H22(0.0871) H2(0.3664) H3(0.4835) H7(0.4229) H6(0.2907) H8(0.512) H9(0.4333)
 H10(0.2947)
 Fixed Z: H17(0.857) H14(0.9297) H13(0.815) H11(0.7286) H16(0.9709)
 H20(0.6952) H19(0.7681) H24A(1.0818) H24B(1.1277) H24C(1.0691) H5(0.7041)
 H23(0.6189) H25A(1.0405) H25B(1.108) H25C(1.0427) H4(0.7184) H21(0.5838)
 H22(0.5462) H2(0.775) H3(0.7608) H7(0.6168) H6(0.5866) H8(0.5947) H9(0.5511)
 H10(0.5463)
;

loop_
_space_group_symop_id
_space_group_symop_operation_xyz
1 'x, y, z'
2 '-x+1/2, -y, z+1/2'
3 'x+1/2, -y+1/2, -z'
4 '-x, y+1/2, -z+1/2'

loop_
_atom_site_label
_atom_site_type_symbol
_atom_site_fract_x
_atom_site_fract_y
_atom_site_fract_z
_atom_site_U_iso_or_equiv
_atom_site_adp_type
_atom_site_occupancy
_atom_site_symmetry_multiplicity
_atom_site_calc_flag
_atom_site_refinement_flags
Fe1 Fe 0.52637(6) 0.37719(2) 0.659229(18) 0.06204(15) Uani 1 1 d .
N1 N 0.6426(4) 0.12681(17) 1.03342(11) 0.0714(6) Uani 1 1 d .
C18 C 0.4504(4) 0.16154(15) 0.70136(13) 0.0548(7) Uani 1 1 d .
C15 C 0.6271(4) 0.14784(14) 0.96437(13) 0.0521(6) Uani 1 1 d .
C17 C 0.4437(4) 0.21606(16) 0.87118(13) 0.0596(7) Uani 1 1 d .
H17 H 0.3286 0.2480 0.8570 0.072 Uiso 1 1 calc R
C14 C 0.7816(4) 0.12456(19) 0.91556(13) 0.0639(7) Uani 1 1 d .
H14 H 0.9002 0.0943 0.9297 0.077 Uiso 1 1 calc R
C12 C 0.5960(4) 0.19235(15) 0.82276(13) 0.0504(6) Uani 1 1 d .
C13 C 0.7635(4) 0.14526(16) 0.84640(14) 0.0612(7) Uani 1 1 d .
H13 H 0.8675 0.1269 0.8150 0.073 Uiso 1 1 calc R
C11 C 0.5855(4) 0.21629(15) 0.74638(12) 0.0532(7) Uani 1 1 d .
H11 H 0.7367 0.2152 0.7286 0.064 Uiso 1 1 calc R
C16 C 0.4552(4) 0.19412(15) 0.94021(13) 0.0593(7) Uani 1 1 d .
H16 H 0.3465 0.2105 0.9709 0.071 Uiso 1 1 calc R
C20 C 0.1201(6) 0.0867(2) 0.67952(18) 0.0841(10) Uani 1 1 d .
H20 H -0.0139 0.0672 0.6952 0.101 Uiso 1 1 calc R
C1 C 0.5042(5) 0.29923(15) 0.73973(12) 0.0536(6) Uani 1 1 d .
C19 C 0.2509(4) 0.13166(19) 0.72317(16) 0.0714(8) Uani 1 1 d .
H19 H 0.2029 0.1418 0.7681 0.086 Uiso 1 1 calc R
C24 C 0.4746(5) 0.14856(19) 1.08202(13) 0.0771(9) Uani 1 1 d .
H24A H 0.4577 0.2040 1.0818 0.116 Uiso 1 1 calc R
H24B H 0.5159 0.1316 1.1277 0.116 Uiso 1 1 calc R
H24C H 0.3378 0.1246 1.0691 0.116 Uiso 1 1 calc R
C5 C 0.2915(5) 0.32579(17) 0.71974(14) 0.0597(7) Uani 1 1 d .
H5 H 0.1768 0.2945 0.7041 0.072 Uiso 1 1 calc R
C23 C 0.5204(5) 0.14329(17) 0.63463(14) 0.0715(8) Uani 1 1 d .
H23 H 0.6564 0.1609 0.6189 0.086 Uiso 1 1 calc R
C25 C 0.8231(6) 0.0812(2) 1.05818(17) 0.0864(10) Uani 1 1 d .
H25A H 0.8107 0.0292 1.0405 0.130 Uiso 1 1 calc R
H25B H 0.8207 0.0800 1.1080 0.130 Uiso 1 1 calc R
H25C H 0.9592 0.1037 1.0427 0.130 Uiso 1 1 calc R
C4 C 0.2826(6) 0.40743(19) 0.72756(17) 0.0729(9) Uani 1 1 d .
H4 H 0.1616 0.4389 0.7184 0.088 Uiso 1 1 calc R
C21 C 0.1899(7) 0.0714(2) 0.6135(2) 0.0897(11) Uani 1 1 d .
H21 H 0.1016 0.0423 0.5838 0.108 Uiso 1 1 calc R
C22 C 0.3860(7) 0.0984(2) 0.59106(17) 0.0859(10) Uani 1 1 d .
H22 H 0.4326 0.0871 0.5462 0.103 Uiso 1 1 calc R
C2 C 0.6243(5) 0.3660(2) 0.75943(13) 0.0721(9) Uani 1 1 d .
H2 H 0.7694 0.3664 0.7750 0.086 Uiso 1 1 calc R
C3 C 0.4882(7) 0.43238(18) 0.75159(15) 0.0798(10) Uani 1 1 d .
H3 H 0.5285 0.4835 0.7608 0.096 Uiso 1 1 calc R
C7 C 0.7894(7) 0.4085(3) 0.6000(2) 0.1052(15) Uani 1 1 d .
H7 H 0.9270 0.4229 0.6168 0.126 Uiso 1 1 calc R
C6 C 0.7269(9) 0.3349(3) 0.5833(2) 0.1112(15) Uani 1 1 d .
H6 H 0.8146 0.2907 0.5866 0.133 Uiso 1 1 calc R
C8 C 0.6141(8) 0.4585(3) 0.5877(2) 0.0991(12) Uani 1 1 d .
H8 H 0.6139 0.5120 0.5947 0.119 Uiso 1 1 calc R
C9 C 0.4407(8) 0.4147(4) 0.56346(19) 0.1088(15) Uani 1 1 d .
H9 H 0.3022 0.4333 0.5511 0.131 Uiso 1 1 calc R
C10 C 0.5104(10) 0.3370(3) 0.56068(17) 0.1087(13) Uani 1 1 d .
H10 H 0.4267 0.2947 0.5463 0.130 Uiso 1 1 calc R

loop_
_atom_site_aniso_label
_atom_site_aniso_U_11
_atom_site_aniso_U_22
_atom_site_aniso_U_33
_atom_site_aniso_U_23
_atom_site_aniso_U_13
_atom_site_aniso_U_12
Fe1 0.0688(2) 0.0716(3) 0.0457(2) 0.0129(2) -0.00201(18) -0.00201(19)
N1 0.0765(15) 0.0867(17) 0.0509(13) 0.0147(15) -0.0039(11) 0.0140(15)
C18 0.0596(17) 0.0583(15) 0.0464(14) 0.0019(12) 0.0003(12) 0.0167(13)
C15 0.0549(14) 0.0534(16) 0.0481(15) 0.0024(12) -0.0043(12) -0.0020(12)
C17 0.0626(16) 0.0697(18) 0.0466(14) 0.0080(13) 0.0036(12) 0.0230(13)
C14 0.0529(14) 0.080(2) 0.0588(17) 0.0124(18) -0.0053(12) 0.0146(15)
C12 0.0472(14) 0.0573(15) 0.0467(15) 0.0018(12) 0.0013(11) 0.0020(11)
C13 0.0487(13) 0.083(2) 0.0522(16) 0.0018(16) 0.0088(12) 0.0122(12)
C11 0.0454(14) 0.0694(18) 0.0449(15) 0.0066(13) 0.0067(10) 0.0067(11)
C16 0.0645(16) 0.0695(17) 0.0439(13) 0.0026(13) 0.0077(13) 0.0154(14)
C20 0.077(2) 0.086(2) 0.089(3) -0.014(2) -0.0163(18) -0.0033(17)
C1 0.0598(16) 0.0639(16) 0.0372(12) 0.0089(12) -0.0003(14) -0.0046(14)
C19 0.0670(18) 0.083(2) 0.0639(18) -0.0202(18) 0.0056(15) -0.0023(16)
C24 0.083(2) 0.099(2) 0.0489(15) 0.0111(15) 0.0023(16) -0.0104(18)
C5 0.0614(17) 0.064(2) 0.0535(17) 0.0037(15) 0.0031(14) 0.0035(13)
C23 0.088(2) 0.0742(19) 0.0520(14) 0.0014(14) 0.0098(16) 0.0203(17)
C25 0.097(3) 0.096(3) 0.066(2) 0.0111(19) -0.0199(19) 0.010(2)
C4 0.090(2) 0.069(2) 0.0602(19) 0.0039(17) 0.0103(18) 0.0122(16)
C21 0.114(3) 0.078(2) 0.077(3) -0.014(2) -0.032(2) 0.016(2)
C22 0.129(3) 0.080(2) 0.0487(18) -0.0108(17) -0.0103(19) 0.024(2)
C2 0.0801(19) 0.092(3) 0.0443(15) 0.0131(18) -0.0120(13) -0.0163(18)
C3 0.122(3) 0.0598(18) 0.0575(18) 0.0036(14) 0.001(2) -0.017(2)
C7 0.084(3) 0.159(4) 0.073(3) 0.040(3) 0.015(2) -0.019(3)
C6 0.141(4) 0.116(4) 0.077(3) 0.038(3) 0.043(3) 0.037(3)
C8 0.125(3) 0.098(3) 0.074(3) 0.037(2) 0.015(2) 0.001(3)
C9 0.102(3) 0.169(5) 0.055(2) 0.045(3) -0.004(2) 0.029(3)
C10 0.151(4) 0.127(4) 0.0471(18) 0.001(2) 0.001(3) -0.030(4)

loop_
_atom_type_symbol
_atom_type_description
_atom_type_scat_dispersion_real
_atom_type_scat_dispersion_imag
_atom_type_scat_source
C C 0.0033 0.0016 'International Tables Vol C Tables 4.2.6.8 and 6.1.1.4'
H H 0.0000 0.0000 'International Tables Vol C Tables 4.2.6.8 and 6.1.1.4'
N N 0.0061 0.0033 'International Tables Vol C Tables 4.2.6.8 and 6.1.1.4'
Fe Fe 0.3463 0.8444 'International Tables Vol C Tables 4.2.6.8 and 6.1.1.4'

loop_
_geom_angle_atom_site_label_1
_geom_angle_atom_site_label_2
_geom_angle_atom_site_label_3
_geom_angle
C5 Fe1 C1 40.63(11)
C5 Fe1 C4 40.45(11)
C4 Fe1 C1 68.49(12)
C2 Fe1 C1 40.46(11)
C2 Fe1 C5 67.69(12)
C2 Fe1 C4 67.92(14)
C2 Fe1 C3 40.88(13)
C2 Fe1 C7 109.22(15)
C2 Fe1 C6 118.30(19)
C2 Fe1 C8 129.26(17)
C3 Fe1 C1 68.67(11)
C3 Fe1 C5 67.83(13)
C3 Fe1 C4 40.10(14)
C3 Fe1 C7 117.23(18)
C3 Fe1 C6 149.8(2)
C3 Fe1 C8 107.55(16)
C7 Fe1 C1 130.36(17)
C7 Fe1 C5 169.13(18)
C7 Fe1 C4 149.3(2)
C7 Fe1 C6 39.04(16)
C6 Fe1 C1 110.34(14)
C6 Fe1 C5 132.20(18)
C6 Fe1 C4 169.8(2)
C8 Fe1 C1 167.72(17)
C8 Fe1 C5 150.08(16)
C8 Fe1 C4 116.71(15)
C8 Fe1 C7 39.91(15)
C8 Fe1 C6 66.64(17)
C9 Fe1 C1 151.65(19)
C9 Fe1 C5 118.65(16)
C9 Fe1 C4 108.65(16)
C9 Fe1 C2 166.8(2)
C9 Fe1 C3 128.37(18)
C9 Fe1 C7 66.75(17)
C9 Fe1 C6 67.22(17)
C9 Fe1 C8 39.65(15)
C9 Fe1 C10 40.63(17)
C10 Fe1 C1 118.80(16)
C10 Fe1 C5 110.74(16)
C10 Fe1 C4 131.0(2)
C10 Fe1 C2 150.96(19)
C10 Fe1 C3 167.7(2)
C10 Fe1 C7 66.51(18)
C10 Fe1 C6 39.87(18)
C10 Fe1 C8 67.20(17)
C15 N1 C24 120.8(2)
C15 N1 C25 121.2(2)
C25 N1 C24 118.0(2)
C19 C18 C11 122.0(2)
C19 C18 C23 117.7(3)
C23 C18 C11 120.2(3)
N1 C15 C14 122.1(2)
N1 C15 C16 121.5(2)
C14 C15 C16 116.4(2)
C12 C17 H17 118.8
C12 C17 C16 122.5(2)
C16 C17 H17 118.8
C15 C14 H14 119.2
C13 C14 C15 121.7(2)
C13 C14 H14 119.2
C17 C12 C13 116.5(2)
C17 C12 C11 123.0(2)
C13 C12 C11 120.5(2)
C14 C13 H13 119.1
C12 C13 C14 121.9(2)
C12 C13 H13 119.1
C18 C11 C12 113.9(2)
C18 C11 H11 107.0
C12 C11 H11 107.0
C1 C11 C18 111.1(2)
C1 C11 C12 110.4(2)
C1 C11 H11 107.0
C15 C16 H16 119.5
C17 C16 C15 121.0(2)
C17 C16 H16 119.5
C19 C20 H20 120.2
C21 C20 H20 120.2
C21 C20 C19 119.5(4)
C11 C1 Fe1 131.09(18)
C5 C1 Fe1 69.23(14)
C5 C1 C11 128.4(2)
C2 C1 Fe1 68.78(14)
C2 C1 C11 125.1(3)
C2 C1 C5 106.2(3)
C18 C19 C20 121.6(3)
C18 C19 H19 119.2
C20 C19 H19 119.2
N1 C24 H24A 109.5
N1 C24 H24B 109.5
N1 C24 H24C 109.5
H24A C24 H24B 109.5
H24A C24 H24C 109.5
H24B C24 H24C 109.5
Fe1 C5 H5 126.0
C1 C5 Fe1 70.15(15)
C1 C5 H5 125.5
C4 C5 Fe1 69.95(18)
C4 C5 C1 109.0(3)
C4 C5 H5 125.5
C18 C23 H23 120.0
C18 C23 C22 120.0(3)
C22 C23 H23 120.0
N1 C25 H25A 109.5
N1 C25 H25B 109.5
N1 C25 H25C 109.5
H25A C25 H25B 109.5
H25A C25 H25C 109.5
H25B C25 H25C 109.5
Fe1 C4 H4 126.6
C5 C4 Fe1 69.61(18)
C5 C4 H4 126.1
C3 C4 Fe1 69.30(19)
C3 C4 C5 107.8(3)
C3 C4 H4 126.1
C20 C21 H21 119.8
C22 C21 C20 120.4(4)
C22 C21 H21 119.8
C23 C22 H22 119.6
C21 C22 C23 120.8(3)
C21 C22 H22 119.6
Fe1 C2 H2 125.7
C1 C2 Fe1 70.75(14)
C1 C2 H2 125.5
C1 C2 C3 109.0(3)
C3 C2 Fe1 69.60(16)
C3 C2 H2 125.5
Fe1 C3 H3 125.4
C4 C3 Fe1 70.61(18)
C4 C3 C2 107.9(3)
C4 C3 H3 126.0
C2 C3 Fe1 69.52(17)
C2 C3 H3 126.0
Fe1 C7 H7 125.4
C6 C7 Fe1 70.6(2)
C6 C7 H7 125.6
C6 C7 C8 108.9(4)
C8 C7 Fe1 70.0(2)
C8 C7 H7 125.6
Fe1 C6 H6 125.8
C7 C6 Fe1 70.4(2)
C7 C6 H6 125.8
C7 C6 C10 108.3(4)
C10 C6 Fe1 69.5(2)
C10 C6 H6 125.8
Fe1 C8 H8 125.6
C7 C8 Fe1 70.1(2)
C7 C8 H8 126.2
C9 C8 Fe1 69.7(2)
C9 C8 C7 107.7(4)
C9 C8 H8 126.2
Fe1 C9 H9 125.1
C8 C9 Fe1 70.6(2)
C8 C9 H9 126.1
C8 C9 C10 107.7(4)
C10 C9 Fe1 69.7(2)
C10 C9 H9 126.1
Fe1 C10 H10 125.0
C6 C10 Fe1 70.6(2)
C6 C10 C9 107.4(4)
C6 C10 H10 126.3
C9 C10 Fe1 69.7(2)
C9 C10 H10 126.3

loop_
_geom_bond_atom_site_label_1
_geom_bond_atom_site_label_2
_geom_bond_distance
Fe1 C1 2.055(2)
Fe1 C5 2.043(3)
Fe1 C4 2.048(3)
Fe1 C2 2.029(3)
Fe1 C3 2.031(3)
Fe1 C7 2.035(3)
Fe1 C6 2.037(4)
Fe1 C8 2.035(3)
Fe1 C9 2.023(3)
Fe1 C10 2.024(4)
N1 C15 1.382(3)
N1 C24 1.434(3)
N1 C25 1.430(4)
C18 C11 1.521(4)
C18 C19 1.381(4)
C18 C23 1.390(3)
C15 C14 1.387(3)
C15 C16 1.393(3)
C17 H17 0.9300
C17 C12 1.375(3)
C17 C16 1.384(3)
C14 H14 0.9300
C14 C13 1.384(3)
C12 C13 1.378(3)
C12 C11 1.530(3)
C13 H13 0.9300
C11 H11 0.9800
C11 C1 1.516(4)
C16 H16 0.9300
C20 H20 0.9300
C20 C19 1.392(4)
C20 C21 1.367(5)
C1 C5 1.423(4)
C1 C2 1.413(4)
C19 H19 0.9300
C24 H24A 0.9600
C24 H24B 0.9600
C24 H24C 0.9600
C5 H5 0.9300
C5 C4 1.414(4)
C23 H23 0.9300
C23 C22 1.403(5)
C25 H25A 0.9600
C25 H25B 0.9600
C25 H25C 0.9600
C4 H4 0.9300
C4 C3 1.398(5)
C21 H21 0.9300
C21 C22 1.348(5)
C22 H22 0.9300
C2 H2 0.9300
C2 C3 1.418(5)
C3 H3 0.9300
C7 H7 0.9300
C7 C6 1.361(6)
C7 C8 1.389(5)
C6 H6 0.9300
C6 C10 1.385(6)
C8 H8 0.9300
C8 C9 1.376(5)
C9 H9 0.9300
C9 C10 1.405(6)
C10 H10 0.9300

loop_
_geom_torsion_atom_site_label_1
_geom_torsion_atom_site_label_2
_geom_torsion_atom_site_label_3
_geom_torsion_atom_site_label_4
_geom_torsion
Fe1 C1 C5 C4 -59.4(2)
Fe1 C1 C2 C3 59.3(2)
Fe1 C5 C4 C3 -58.9(2)
Fe1 C4 C3 C2 -59.7(2)
Fe1 C2 C3 C4 60.4(2)
Fe1 C7 C6 C10 59.4(3)
Fe1 C7 C8 C9 -59.8(3)
Fe1 C6 C10 C9 60.3(3)
Fe1 C8 C9 C10 -60.1(3)
Fe1 C9 C10 C6 -60.9(3)
N1 C15 C14 C13 179.4(3)
N1 C15 C16 C17 178.7(3)
C18 C11 C1 Fe1 -71.1(3)
C18 C11 C1 C5 24.0(4)
C18 C11 C1 C2 -162.6(2)
C18 C23 C22 C21 -1.0(5)
C15 C14 C13 C12 2.4(5)
C17 C12 C13 C14 -1.7(4)
C17 C12 C11 C18 -89.1(3)
C17 C12 C11 C1 36.6(3)
C14 C15 C16 C17 -0.9(4)
C12 C17 C16 C15 1.6(4)
C12 C11 C1 Fe1 161.6(2)
C12 C11 C1 C5 -103.2(3)
C12 C11 C1 C2 70.1(3)
C13 C12 C11 C18 91.2(3)
C13 C12 C11 C1 -143.0(3)
C11 C18 C19 C20 174.7(3)
C11 C18 C23 C22 -174.3(2)
C11 C12 C13 C14 177.9(3)
C11 C1 C5 Fe1 -126.6(3)
C11 C1 C5 C4 174.0(3)
C11 C1 C2 Fe1 126.1(3)
C11 C1 C2 C3 -174.6(2)
C16 C15 C14 C13 -1.0(4)
C16 C17 C12 C13 -0.2(4)
C16 C17 C12 C11 -179.9(3)
C20 C21 C22 C23 -0.8(5)
C1 Fe1 C5 C4 120.0(3)
C1 Fe1 C4 C5 -37.33(19)
C1 Fe1 C4 C3 82.02(19)
C1 Fe1 C2 C3 -119.9(3)
C1 Fe1 C3 C4 -81.5(2)
C1 Fe1 C3 C2 37.17(19)
C1 Fe1 C7 C6 71.1(3)
C1 Fe1 C7 C8 -169.3(2)
C1 Fe1 C6 C7 -129.7(3)
C1 Fe1 C6 C10 111.0(3)
C1 Fe1 C8 C7 41.6(9)
C1 Fe1 C8 C9 160.2(6)
C1 Fe1 C9 C8 -171.3(3)
C1 Fe1 C9 C10 -53.0(5)
C1 Fe1 C10 C6 -87.7(3)
C1 Fe1 C10 C9 154.4(3)
C1 C5 C4 Fe1 59.50(19)
C1 C5 C4 C3 0.6(3)
C1 C2 C3 Fe1 -59.99(19)
C1 C2 C3 C4 0.4(3)
C19 C18 C11 C12 42.6(3)
C19 C18 C11 C1 -82.8(3)
C19 C18 C23 C22 2.3(4)
C19 C20 C21 C22 1.3(5)
C24 N1 C15 C14 -176.9(3)
C24 N1 C15 C16 3.5(4)
C5 Fe1 C1 C11 123.4(3)
C5 Fe1 C1 C2 -117.9(3)
C5 Fe1 C4 C3 119.3(3)
C5 Fe1 C2 C1 38.45(18)
C5 Fe1 C2 C3 -81.4(2)
C5 Fe1 C3 C4 -37.64(18)
C5 Fe1 C3 C2 81.1(2)
C5 Fe1 C7 C6 40.0(9)
C5 Fe1 C7 C8 159.6(7)
C5 Fe1 C6 C7 -170.6(2)
C5 Fe1 C6 C10 70.1(3)
C5 Fe1 C8 C7 -172.4(3)
C5 Fe1 C8 C9 -53.8(4)
C5 Fe1 C9 C8 152.7(2)
C5 Fe1 C9 C10 -89.0(3)
C5 Fe1 C10 C6 -131.8(3)
C5 Fe1 C10 C9 110.2(3)
C5 C1 C2 Fe1 -59.37(18)
C5 C1 C2 C3 -0.1(3)
C5 C4 C3 Fe1 59.1(2)
C5 C4 C3 C2 -0.6(4)
C23 C18 C11 C12 -140.8(2)
C23 C18 C11 C1 93.8(3)
C23 C18 C19 C20 -1.9(4)
C25 N1 C15 C14 1.5(4)
C25 N1 C15 C16 -178.1(3)
C4 Fe1 C1 C11 160.5(3)
C4 Fe1 C1 C5 37.17(18)
C4 Fe1 C1 C2 -80.8(2)
C4 Fe1 C5 C1 -120.0(3)
C4 Fe1 C2 C1 82.29(19)
C4 Fe1 C2 C3 -37.6(2)
C4 Fe1 C3 C2 118.7(3)
C4 Fe1 C7 C6 -169.6(3)
C4 Fe1 C7 C8 -50.0(4)
C4 Fe1 C6 C7 148.8(8)
C4 Fe1 C6 C10 29.5(10)
C4 Fe1 C8 C7 154.1(3)
C4 Fe1 C8 C9 -87.3(3)
C4 Fe1 C9 C8 109.7(3)
C4 Fe1 C9 C10 -132.1(3)
C4 Fe1 C10 C6 -173.3(3)
C4 Fe1 C10 C9 68.8(3)
C21 C20 C19 C18 0.1(5)
C2 Fe1 C1 C11 -118.7(3)
C2 Fe1 C1 C5 117.9(3)
C2 Fe1 C5 C1 -38.30(17)
C2 Fe1 C5 C4 81.7(2)
C2 Fe1 C4 C5 -81.1(2)
C2 Fe1 C4 C3 38.29(18)
C2 Fe1 C3 C4 -118.7(3)
C2 Fe1 C7 C6 111.5(3)
C2 Fe1 C7 C8 -128.9(3)
C2 Fe1 C6 C7 -86.0(3)
C2 Fe1 C6 C10 154.7(3)
C2 Fe1 C8 C7 71.7(3)
C2 Fe1 C8 C9 -169.7(2)
C2 Fe1 C9 C8 37.0(8)
C2 Fe1 C9 C10 155.3(6)
C2 Fe1 C10 C6 -50.7(5)
C2 Fe1 C10 C9 -168.6(3)
C2 C1 C5 Fe1 59.09(18)
C2 C1 C5 C4 -0.3(3)
C3 Fe1 C1 C11 -156.2(3)
C3 Fe1 C1 C5 80.4(2)
C3 Fe1 C1 C2 -37.5(2)
C3 Fe1 C5 C1 -82.64(19)
C3 Fe1 C5 C4 37.3(2)
C3 Fe1 C4 C5 -119.3(3)
C3 Fe1 C2 C1 119.9(3)
C3 Fe1 C7 C6 155.4(3)
C3 Fe1 C7 C8 -85.0(3)
C3 Fe1 C6 C7 -47.4(4)
C3 Fe1 C6 C10 -166.7(3)
C3 Fe1 C8 C7 111.7(3)
C3 Fe1 C8 C9 -129.7(3)
C3 Fe1 C9 C8 69.4(3)
C3 Fe1 C9 C10 -172.4(3)
C3 Fe1 C10 C6 147.2(8)
C3 Fe1 C10 C9 29.3(10)
C7 Fe1 C1 C11 -48.0(4)
C7 Fe1 C1 C5 -171.4(2)
C7 Fe1 C1 C2 70.7(3)
C7 Fe1 C5 C1 37.2(9)
C7 Fe1 C5 C4 157.2(8)
C7 Fe1 C4 C5 -171.8(3)
C7 Fe1 C4 C3 -52.4(4)
C7 Fe1 C2 C1 -130.4(2)
C7 Fe1 C2 C3 109.7(3)
C7 Fe1 C3 C4 153.0(2)
C7 Fe1 C3 C2 -88.3(2)
C7 Fe1 C6 C10 -119.3(4)
C7 Fe1 C8 C9 118.6(4)
C7 Fe1 C9 C8 -37.8(3)
C7 Fe1 C9 C10 80.5(3)
C7 Fe1 C10 C6 36.8(3)
C7 Fe1 C10 C9 -81.1(3)
C7 C6 C10 Fe1 -59.9(3)
C7 C6 C10 C9 0.3(5)
C7 C8 C9 Fe1 60.0(3)
C7 C8 C9 C10 -0.1(5)
C6 Fe1 C1 C11 -8.6(3)
C6 Fe1 C1 C5 -131.9(2)
C6 Fe1 C1 C2 110.1(3)
C6 Fe1 C5 C1 70.3(3)
C6 Fe1 C5 C4 -169.7(3)
C6 Fe1 C4 C5 48.1(9)
C6 Fe1 C4 C3 167.4(8)
C6 Fe1 C2 C1 -88.7(3)
C6 Fe1 C2 C3 151.4(3)
C6 Fe1 C3 C4 -175.6(3)
C6 Fe1 C3 C2 -56.9(4)
C6 Fe1 C7 C8 119.6(4)
C6 Fe1 C8 C7 -36.6(3)
C6 Fe1 C8 C9 82.0(3)
C6 Fe1 C9 C8 -80.4(3)
C6 Fe1 C9 C10 37.9(3)
C6 Fe1 C10 C9 -117.9(4)
C6 C7 C8 Fe1 60.1(3)
C6 C7 C8 C9 0.3(5)
C8 Fe1 C1 C11 -82.0(7)
C8 Fe1 C1 C5 154.6(7)
C8 Fe1 C1 C2 36.7(8)
C8 Fe1 C5 C1 -169.5(3)
C8 Fe1 C5 C4 -49.5(4)
C8 Fe1 C4 C5 154.9(2)
C8 Fe1 C4 C3 -85.8(2)
C8 Fe1 C2 C1 -170.6(2)
C8 Fe1 C2 C3 69.6(3)
C8 Fe1 C3 C4 110.9(2)
C8 Fe1 C3 C2 -130.4(2)
C8 Fe1 C7 C6 -119.6(4)
C8 Fe1 C6 C7 37.4(3)
C8 Fe1 C6 C10 -81.9(3)
C8 Fe1 C9 C10 118.3(4)
C8 Fe1 C10 C6 80.4(3)
C8 Fe1 C10 C9 -37.6(3)
C8 C7 C6 Fe1 -59.8(3)
C8 C7 C6 C10 -0.4(5)
C8 C9 C10 Fe1 60.7(3)
C8 C9 C10 C6 -0.1(5)
C9 Fe1 C1 C11 70.9(4)
C9 Fe1 C1 C5 -52.4(4)
C9 Fe1 C1 C2 -170.4(3)
C9 Fe1 C5 C1 154.6(2)
C9 Fe1 C5 C4 -85.4(3)
C9 Fe1 C4 C5 112.6(3)
C9 Fe1 C4 C3 -128.1(3)
C9 Fe1 C2 C1 159.7(6)
C9 Fe1 C2 C3 39.8(8)
C9 Fe1 C3 C4 72.1(3)
C9 Fe1 C3 C2 -169.2(2)
C9 Fe1 C7 C6 -82.0(3)
C9 Fe1 C7 C8 37.6(3)
C9 Fe1 C6 C7 80.7(3)
C9 Fe1 C6 C10 -38.6(3)
C9 Fe1 C8 C7 -118.6(4)
C9 Fe1 C10 C6 117.9(4)
C10 Fe1 C1 C11 34.5(3)
C10 Fe1 C1 C5 -88.8(3)
C10 Fe1 C1 C2 153.2(3)
C10 Fe1 C5 C1 110.5(2)
C10 Fe1 C5 C4 -129.6(3)
C10 Fe1 C4 C5 72.8(3)
C10 Fe1 C4 C3 -167.9(2)
C10 Fe1 C2 C1 -54.4(4)
C10 Fe1 C2 C3 -174.2(4)
C10 Fe1 C3 C4 48.1(8)
C10 Fe1 C3 C2 166.8(7)
C10 Fe1 C7 C6 -37.6(3)
C10 Fe1 C7 C8 82.0(3)
C10 Fe1 C6 C7 119.3(4)
C10 Fe1 C8 C7 -80.1(3)
C10 Fe1 C8 C9 38.5(3)
C10 Fe1 C9 C8 -118.3(4)
